data_2012616
loop_
_publ_author_name
'Mashuta, Mark S.'
'Pimenov, Konstantin V.'
'Grapperhaus, Craig A.'

_publ_section_title
;
 <i>cis</i>-Dioxocyclam
;
_journal_issue 4
_journal_name_full 'Acta Crystallographica Section C'
_journal_page_first o226
_journal_page_last o227
_journal_paper_doi 10.1107/S0108270102003165
_journal_volume 58
_journal_year 2002
_chemical_formula_moiety 'C10 H20 N4 O2'
_chemical_formula_sum 'C10 H20 N4 O2'
_chemical_formula_weight 228.30
_chemical_name_common cis-Dioxocyclam
_chemical_name_systematic
;
 1,4,8,11-Tetraazacyclotetradecane-5,7-dione
;
_space_group_IT_number 64
_symmetry_cell_setting orthorhombic
_symmetry_space_group_name_Hall '-C 2ac 2'
_symmetry_space_group_name_H-M 'C m c a'
_atom_sites_solution_hydrogens difmap
_atom_sites_solution_primary direct
_atom_sites_solution_secondary difmap
_cell_angle_alpha 90
_cell_angle_beta 90
_cell_angle_gamma 90
_cell_formula_units_Z 8
_cell_length_a 15.1714(9)
_cell_length_b 9.0190(5)
_cell_length_c 17.2111(10)
_cell_measurement_reflns_used 7156
_cell_measurement_temperature 100(2)
_cell_measurement_theta_max 28.26
_cell_measurement_theta_min 2.37
_cell_volume 2355.0(2)
_computing_cell_refinement 'SAINT (Bruker, 2000)'
_computing_data_collection 'SMART (Bruker, 2001)'
_computing_data_reduction SAINT
_computing_molecular_graphics 'ORTEP-3 (Farrugia, 1997)'
_computing_publication_material 'SHELXTL (Bruker, 2001)'
_computing_structure_refinement 'SHELXL97 (Sheldrick, 1997)'
_computing_structure_solution 'SHELXS97 (Sheldrick, 1990)'
_diffrn_ambient_temperature 100(2)
_diffrn_measured_fraction_theta_full 0.960
_diffrn_measured_fraction_theta_max 0.960
_diffrn_measurement_device_type 'SMART APEX CCD area-detector'
_diffrn_measurement_method '\w scans'
_diffrn_radiation_monochromator graphite
_diffrn_radiation_source 'normal-focus sealed tube'
_diffrn_radiation_type MoK\a
_diffrn_radiation_wavelength 0.71073
_diffrn_reflns_av_R_equivalents 0.017
_diffrn_reflns_av_sigmaI/netI 0.013
_diffrn_reflns_limit_h_max 19
_diffrn_reflns_limit_h_min -20
_diffrn_reflns_limit_k_max 11
_diffrn_reflns_limit_k_min -11
_diffrn_reflns_limit_l_max 21
_diffrn_reflns_limit_l_min -22
_diffrn_reflns_number 9566
_diffrn_reflns_theta_full 28.30
_diffrn_reflns_theta_max 28.30
_diffrn_reflns_theta_min 2.37
_diffrn_standards_decay_% <1
_diffrn_standards_interval_count 0
_diffrn_standards_interval_time 0
_diffrn_standards_number 0
_exptl_absorpt_coefficient_mu 0.092
_exptl_absorpt_correction_T_max 0.97
_exptl_absorpt_correction_T_min 0.96
_exptl_absorpt_correction_type multi-scan
_exptl_absorpt_process_details '(SADABS; Sheldrick, 2001)'
_exptl_crystal_colour colourless
_exptl_crystal_density_diffrn 1.28
_exptl_crystal_density_meas 1.23
_exptl_crystal_density_method picnometry
_exptl_crystal_description block
_exptl_crystal_F_000 992
_exptl_crystal_size_max 0.45
_exptl_crystal_size_mid 0.37
_exptl_crystal_size_min 0.32
_refine_diff_density_max 0.36
_refine_diff_density_min -0.14
_refine_ls_extinction_expression Fc^*^=kFc[1+0.001xFc^2^\l^3^/sin(2\q)]^-1/4^
_refine_ls_extinction_method none
_refine_ls_goodness_of_fit_ref 1.08
_refine_ls_hydrogen_treatment mixed
_refine_ls_matrix_type full
_refine_ls_number_parameters 98
_refine_ls_number_reflns 1455
_refine_ls_number_restraints 0
_refine_ls_restrained_S_all 1.08
_refine_ls_R_factor_all 0.036
_refine_ls_R_factor_gt 0.034
_refine_ls_shift/su_max 0.013
_refine_ls_shift/su_mean 0.001
_refine_ls_structure_factor_coef Fsqd
_refine_ls_weighting_details 'calc w = 1/[\s^2^(Fo^2^)+(0.044P)^2^+1.24P] where P=(Fo^2^+Fc^2^)/3'
_refine_ls_weighting_scheme calc
_refine_ls_wR_factor_gt 0.087
_refine_ls_wR_factor_ref 0.088
_reflns_number_gt 1359
_reflns_number_total 1455
_reflns_threshold_expression I>2\s(I)
_cod_data_source_file bk1641.cif
_cod_data_source_block I
_cod_depositor_comments
;
The following automatic conversions were performed:
'_symmetry_cell_setting' value 'Orthorhombic' changed to 'orthorhombic'
according to '/home/saulius/struct/CIF-dictionaries/cif_core.dic'
dictionary named 'cif_core.dic' version 2.4.1 from 2010-06-29.

Automatic conversion script
Id: cif_fix_enum 1527 2010-12-29 10:47:43Z saulius 

The following automatic conversions were performed:

'_symmetry_cell_setting' value 'Orthorhombic' changed to
'orthorhombic' according to
/home/saulius/struct/CIF-dictionaries/cif_core.dic dictionary named
'cif_core.dic' version 2.4.1 from 2010-06-29.

Automatic conversion script
Id: cif_fix_values 1715 2011-07-08 13:25:40Z adriana 
;
_cod_original_sg_symbol_Hall '-C 2bc 2'
_cod_original_sg_symbol_H-M Cmca
_cod_database_code 2012616
_cod_database_fobs_code 2012616

loop_
_symmetry_equiv_pos_as_xyz
'x, y, z'
'-x, -y+1/2, z+1/2'
'-x, y+1/2, -z+1/2'
'x, -y, -z'
'x+1/2, y+1/2, z'
'-x+1/2, -y+1, z+1/2'
'-x+1/2, y+1, -z+1/2'
'x+1/2, -y+1/2, -z'
'-x, -y, -z'
'x, y-1/2, -z-1/2'
'x, -y-1/2, z-1/2'
'-x, y, z'
'-x+1/2, -y+1/2, -z'
'x+1/2, y, -z-1/2'
'x+1/2, -y, z-1/2'
'-x+1/2, y+1/2, z'

loop_
_atom_site_label
_atom_site_fract_x
_atom_site_fract_y
_atom_site_fract_z
_atom_site_U_iso_or_equiv
_atom_site_adp_type
_atom_site_calc_flag
_atom_site_refinement_flags
_atom_site_occupancy
_atom_site_disorder_assembly
_atom_site_disorder_group
_atom_site_type_symbol
O1 0.10535(5) 0.21627(7) 0.30402(4) 0.0237(2) Uani d . 1 . . O
N1 0.09778(5) 0.63132(8) 0.43791(5) 0.0203(2) Uani d . 1 . . N
H1NA 0.0942(13) 0.564(2) 0.4674(12) 0.013(5) Uiso d P 0.50 . . H
H1NB 0.0534(14) 0.605(2) 0.4122(12) 0.013(5) Uiso d P 0.50 . . H
N2 0.11837(5) 0.46558(8) 0.29273(4) 0.0188(2) Uani d . 1 . . N
H2NA 0.1043(8) 0.5433(14) 0.2655(7) 0.029(3) Uiso d . 1 . . H
C1 0.17912(5) 0.62745(10) 0.39300(5) 0.0204(2) Uani d . 1 . . C
H1A 0.2300 0.6406 0.4284 0.029(3) Uiso calc R 1 . . H
H1B 0.1793 0.7106 0.3554 0.024(3) Uiso calc R 1 . . H
C2 0.18899(5) 0.48208(10) 0.34940(5) 0.0209(2) Uani d . 1 . . C
H2A 0.2467 0.4799 0.3225 0.028(3) Uiso calc R 1 . . H
H2B 0.1872 0.3985 0.3866 0.026(3) Uiso calc R 1 . . H
C3 0.08071(6) 0.33573(9) 0.27639(5) 0.0181(2) Uani d . 1 . . C
C4 0.0000 0.34517(13) 0.22393(7) 0.0198(3) Uani d S 1 . . C
H4A 0.0000 0.2625 0.1861 0.029(4) Uiso calc SR 1 . . H
H4B 0.0000 0.4399 0.1949 0.023(4) Uiso calc SR 1 . . H
C5 0.08458(6) 0.77339(9) 0.47752(5) 0.0207(2) Uani d . 1 . . C
H5A 0.0825 0.8539 0.4384 0.022(3) Uiso calc R 1 . . H
H5B 0.1352 0.7926 0.5124 0.027(3) Uiso calc R 1 . . H
C6 0.0000 0.77510(14) 0.52476(7) 0.0230(3) Uani d S 1 . . C
H6A 0.0000 0.6878 0.5596 0.027(4) Uiso calc SR 1 . . H
H6B 0.0000 0.8648 0.5579 0.035(5) Uiso calc SR 1 . . H

loop_
_atom_site_aniso_label
_atom_site_aniso_U_11
_atom_site_aniso_U_22
_atom_site_aniso_U_33
_atom_site_aniso_U_12
_atom_site_aniso_U_13
_atom_site_aniso_U_23
O1 0.0351(4) 0.0139(3) 0.0221(3) 0.0037(2) 0.0003(3) 0.0006(2)
N1 0.0178(4) 0.0166(4) 0.0265(4) -0.0029(3) 0.0017(3) -0.0031(3)
N2 0.0207(4) 0.0141(4) 0.0217(4) 0.0018(3) 0.0012(3) 0.0024(3)
C1 0.0150(4) 0.0203(4) 0.0259(4) -0.0032(3) -0.0019(3) 0.0022(3)
C2 0.0153(4) 0.0208(4) 0.0265(4) 0.0023(3) 0.0020(3) 0.0025(3)
C3 0.0248(4) 0.0155(4) 0.0142(4) 0.0024(3) 0.0061(3) -0.0012(3)
C4 0.0318(7) 0.0142(5) 0.0134(5) 0.000 0.000 -0.0019(4)
C5 0.0242(4) 0.0171(4) 0.0209(4) -0.0027(3) -0.0059(3) -0.0025(3)
C6 0.0340(7) 0.0193(6) 0.0156(5) 0.000 0.000 -0.0044(4)

loop_
_atom_type_symbol
_atom_type_description
_atom_type_scat_dispersion_real
_atom_type_scat_dispersion_imag
_atom_type_scat_source
C C 0.0033 0.0016 'International Tables Vol C Tables 4.2.6.8 and 6.1.1.4'
H H 0.0000 0.0000 'International Tables Vol C Tables 4.2.6.8 and 6.1.1.4'
N N 0.0061 0.0033 'International Tables Vol C Tables 4.2.6.8 and 6.1.1.4'
O O 0.0106 0.0060 'International Tables Vol C Tables 4.2.6.8 and 6.1.1.4'

loop_
_geom_angle_atom_site_label_1
_geom_angle_atom_site_label_2
_geom_angle_atom_site_label_3
_geom_angle_site_symmetry_3
_geom_angle
_geom_angle_publ_flag
C1 N1 C5 . 112.56(7) yes
C1 N1 H1NA . 112.2(15) yes
C5 N1 H1NA . 111.5(15) yes
C1 N1 H1NB . 113.1(13) yes
C5 N1 H1NB . 112.5(14) yes
H1NA N1 H1NB . 93.6(19) yes
C3 N2 C2 . 123.12(7) yes
C3 N2 H2NA . 119.3(8) yes
C2 N2 H2NA . 117.3(8) yes
N1 C1 C2 . 111.50(7) yes
N1 C1 H1A . 109.3 no
C2 C1 H1A . 109.3 no
N1 C1 H1B . 109.3 no
C2 C1 H1B . 109.3 no
H1A C1 H1B . 108.0 no
N2 C2 C1 . 110.29(7) yes
N2 C2 H2A . 109.6 no
C1 C2 H2A . 109.6 no
N2 C2 H2B . 109.6 no
C1 C2 H2B . 109.6 no
H2A C2 H2B . 108.1 no
O1 C3 N2 . 123.72(8) yes
O1 C3 C4 . 121.33(8) yes
N2 C3 C4 . 114.86(8) yes
C3 C4 H4A . 110.3 no
C3 C4 H4B . 110.3 no
H4A C4 H4B . 108.6 no
N1 C5 C6 . 111.92(8) yes
N1 C5 H5A . 109.2 no
C6 C5 H5A . 109.2 no
N1 C5 H5B . 109.2 no
C6 C5 H5B . 109.2 no
H5A C5 H5B . 107.9 no
C5 C6 H6A . 108.5 no
C5 C6 H6B . 108.5 no
H6A C6 H6B . 107.5 no
C3 C4 C3 7_555 106.95(9) no
C5 C6 C5 7_555 115.27(9) no

loop_
_geom_bond_atom_site_label_1
_geom_bond_atom_site_label_2
_geom_bond_site_symmetry_2
_geom_bond_distance
_geom_bond_publ_flag
O1 C3 . 1.2360(10) yes
N1 C1 . 1.4570(10) yes
N1 C5 . 1.4650(10) yes
N1 H1NA . 0.80(2) yes
N1 H1NB . 0.84(2) yes
N2 C3 . 1.3330(10) yes
N2 C2 . 1.4560(10) yes
N2 H2NA . 0.870(10) yes
C1 C2 . 1.518(2) no
C1 H1A . 0.99 no
C1 H1B . 0.99 no
C2 H2A . 0.99 no
C2 H2B . 0.99 no
C3 C4 . 1.5240(10) no
C4 H4A . 0.99 no
C4 H4B . 0.99 no
C5 C6 . 1.5190(10) no
C5 H5A . 0.99 no
C5 H5B . 0.99 no
C6 H6A . 0.99 no
C6 H6B . 0.99 no

loop_
_geom_hbond_atom_site_label_D
_geom_hbond_atom_site_label_H
_geom_hbond_atom_site_label_A
_geom_hbond_site_symmetry_A
_geom_hbond_distance_DH
_geom_hbond_distance_HA
_geom_hbond_distance_DA
_geom_hbond_angle_DHA
_geom_hbond_publ_flag
N1 H1NA N1 4_566 0.80(2) 2.40(2) 3.1900(10) 173.9(15) yes
N1 H1NB N1 12 0.84(2) 2.35(2) 2.9670(10) 131.0(14) yes
N2 H2NA O1 10_566 0.870(10) 1.97(2) 2.8150(10) 164.9(13) yes
